data_7116359
loop_
_publ_author_name
'Malgorzata Walewska'
'Judith Baumgartner'
'Christoph Marschner'

_publ_section_title
;
 Synthesis of vinyl germylenes
;
_journal_name_full Chem.Commun.
_journal_page_first 276
_journal_paper_doi 10.1039/C4CC07675C
_journal_volume 51
_journal_year 2015
_chemical_formula_sum 'C32 H64 Ge Si8'
_chemical_formula_weight 746.14
_chemical_name_systematic
;
 ?
;
_space_group_IT_number 14
_symmetry_cell_setting monoclinic
_symmetry_space_group_name_Hall '-P 2ybc'
_symmetry_space_group_name_H-M 'P 1 21/c 1'
_atom_sites_solution_hydrogens geom
_atom_sites_solution_primary direct
_atom_sites_solution_secondary difmap
_audit_creation_method SHELXL-97
_cell_angle_alpha 90.00
_cell_angle_beta 102.16(3)
_cell_angle_gamma 90.00
_cell_formula_units_Z 4
_cell_length_a 13.326(3)
_cell_length_b 18.718(4)
_cell_length_c 18.391(4)
_cell_measurement_reflns_used 12506
_cell_measurement_temperature 100(2)
_cell_measurement_theta_max 52.504
_cell_measurement_theta_min 4.519
_cell_volume 4484.5(18)
_computing_cell_refinement 'Bruker XSCANS'
_computing_data_collection 'Bruker XSCANS'
_computing_data_reduction 'Bruker SHELXTL'
_computing_molecular_graphics 'Bruker SHELXTL'
_computing_publication_material 'Bruker SHELXTL'
_computing_structure_refinement 'SHELXL-97 (Sheldrick, 1997)'
_computing_structure_solution 'SHELXS-97 (Sheldrick, 1990)'
_diffrn_ambient_temperature 100(2)
_diffrn_measured_fraction_theta_full 0.998
_diffrn_measured_fraction_theta_max 0.998
_diffrn_measurement_device_type 'SMART APEX'
_diffrn_measurement_method '\w scans'
_diffrn_radiation_monochromator graphite
_diffrn_radiation_source 'fine-focus sealed tube'
_diffrn_radiation_type MoK\a
_diffrn_radiation_wavelength 0.71073
_diffrn_reflns_av_R_equivalents 0.0444
_diffrn_reflns_av_sigmaI/netI 0.0402
_diffrn_reflns_limit_h_max 16
_diffrn_reflns_limit_h_min -16
_diffrn_reflns_limit_k_max 23
_diffrn_reflns_limit_k_min -23
_diffrn_reflns_limit_l_max 22
_diffrn_reflns_limit_l_min -22
_diffrn_reflns_number 35111
_diffrn_reflns_theta_full 26.36
_diffrn_reflns_theta_max 26.36
_diffrn_reflns_theta_min 1.56
_exptl_absorpt_coefficient_mu 0.916
_exptl_absorpt_correction_T_max 0.8980
_exptl_absorpt_correction_T_min 0.7707
_exptl_absorpt_correction_type multi-scan
_exptl_absorpt_process_details SADABS
_exptl_crystal_colour colorless
_exptl_crystal_density_diffrn 1.105
_exptl_crystal_density_method 'not measured'
_exptl_crystal_description plates
_exptl_crystal_F_000 1600
_exptl_crystal_size_max 0.30
_exptl_crystal_size_mid 0.18
_exptl_crystal_size_min 0.12
_platon_squeeze_details
;
;
_refine_diff_density_max 0.669
_refine_diff_density_min -0.243
_refine_diff_density_rms 0.066
_refine_ls_extinction_method none
_refine_ls_goodness_of_fit_ref 1.037
_refine_ls_hydrogen_treatment constr
_refine_ls_matrix_type full
_refine_ls_number_parameters 388
_refine_ls_number_reflns 9152
_refine_ls_number_restraints 0
_refine_ls_restrained_S_all 1.037
_refine_ls_R_factor_all 0.0426
_refine_ls_R_factor_gt 0.0337
_refine_ls_shift/su_max 0.003
_refine_ls_shift/su_mean 0.000
_refine_ls_structure_factor_coef Fsqd
_refine_ls_weighting_details 'calc w=1/[\s^2^(Fo^2^)+(0.0440P)^2^+0.0000P] where P=(Fo^2^+2Fc^2^)/3'
_refine_ls_weighting_scheme calc
_refine_ls_wR_factor_gt 0.0786
_refine_ls_wR_factor_ref 0.0818
_reflns_number_gt 7624
_reflns_number_total 9152
_reflns_threshold_expression >2sigma(I)
_cod_data_source_file c4cc07675c2.cif
_cod_data_source_block 977j
_cod_original_cell_volume 4484.4(16)
_cod_original_sg_symbol_H-M P2(1)/c
_cod_database_code 7116359

loop_
_symmetry_equiv_pos_as_xyz
'x, y, z'
'-x, y+1/2, -z+1/2'
'-x, -y, -z'
'x, -y-1/2, z-1/2'

loop_
_atom_site_label
_atom_site_type_symbol
_atom_site_fract_x
_atom_site_fract_y
_atom_site_fract_z
_atom_site_U_iso_or_equiv
_atom_site_adp_type
_atom_site_occupancy
_atom_site_symmetry_multiplicity
_atom_site_calc_flag
_atom_site_refinement_flags
C1 C 0.59847(17) -0.04988(12) 0.92593(12) 0.0314(5) Uani 1 1 d .
H1A H 0.5747 -0.0965 0.9397 0.047 Uiso 1 1 calc R
H1B H 0.5949 -0.0151 0.9651 0.047 Uiso 1 1 calc R
H1C H 0.6696 -0.0539 0.9198 0.047 Uiso 1 1 calc R
C2 C 0.49320(17) -0.09519(11) 0.76807(13) 0.0314(5) Uani 1 1 d .
H2A H 0.5591 -0.1174 0.7659 0.047 Uiso 1 1 calc R
H2B H 0.4609 -0.0769 0.7187 0.047 Uiso 1 1 calc R
H2C H 0.4482 -0.1308 0.7838 0.047 Uiso 1 1 calc R
C3 C 0.38453(16) 0.00252(12) 0.85441(13) 0.0297(5) Uani 1 1 d .
H3A H 0.3582 -0.0385 0.8777 0.045 Uiso 1 1 calc R
H3B H 0.3375 0.0137 0.8072 0.045 Uiso 1 1 calc R
H3C H 0.3900 0.0439 0.8876 0.045 Uiso 1 1 calc R
C4 C 0.39488(16) 0.06639(12) 0.62983(12) 0.0298(5) Uani 1 1 d .
H4A H 0.3420 0.0891 0.5917 0.045 Uiso 1 1 calc R
H4B H 0.3637 0.0286 0.6546 0.045 Uiso 1 1 calc R
H4C H 0.4478 0.0457 0.6065 0.045 Uiso 1 1 calc R
C5 C 0.35484(16) 0.17318(12) 0.74732(12) 0.0306(5) Uani 1 1 d .
H5A H 0.3844 0.2129 0.7795 0.046 Uiso 1 1 calc R
H5B H 0.3314 0.1361 0.7774 0.046 Uiso 1 1 calc R
H5C H 0.2966 0.1905 0.7097 0.046 Uiso 1 1 calc R
C6 C 0.50292(17) 0.21046(11) 0.65027(11) 0.0279(5) Uani 1 1 d .
H6A H 0.5558 0.1927 0.6251 0.042 Uiso 1 1 calc R
H6B H 0.5322 0.2475 0.6861 0.042 Uiso 1 1 calc R
H6C H 0.4460 0.2306 0.6135 0.042 Uiso 1 1 calc R
C7 C 0.55701(18) 0.15599(12) 0.95877(12) 0.0327(5) Uani 1 1 d .
H7A H 0.5596 0.1080 0.9803 0.049 Uiso 1 1 calc R
H7B H 0.4865 0.1668 0.9331 0.049 Uiso 1 1 calc R
H7C H 0.5796 0.1910 0.9985 0.049 Uiso 1 1 calc R
C8 C 0.64426(17) 0.25544(10) 0.85918(12) 0.0282(5) Uani 1 1 d .
H8A H 0.5735 0.2721 0.8422 0.042 Uiso 1 1 calc R
H8B H 0.6806 0.2587 0.8182 0.042 Uiso 1 1 calc R
H8C H 0.6791 0.2853 0.9006 0.042 Uiso 1 1 calc R
C9 C 0.77480(16) 0.13089(12) 0.94067(12) 0.0299(5) Uani 1 1 d .
H9A H 0.8029 0.1659 0.9792 0.045 Uiso 1 1 calc R
H9B H 0.8199 0.1274 0.9051 0.045 Uiso 1 1 calc R
H9C H 0.7701 0.0842 0.9637 0.045 Uiso 1 1 calc R
C10 C 1.01246(17) -0.05620(11) 0.73358(13) 0.0302(5) Uani 1 1 d .
H10A H 1.0818 -0.0764 0.7450 0.045 Uiso 1 1 calc R
H10B H 0.9752 -0.0745 0.6855 0.045 Uiso 1 1 calc R
H10C H 0.9760 -0.0698 0.7725 0.045 Uiso 1 1 calc R
C11 C 1.10300(16) 0.06432(13) 0.66042(12) 0.0315(5) Uani 1 1 d .
H11A H 1.1097 0.1162 0.6562 0.047 Uiso 1 1 calc R
H11B H 1.0710 0.0444 0.6118 0.047 Uiso 1 1 calc R
H11C H 1.1711 0.0431 0.6775 0.047 Uiso 1 1 calc R
C12 C 1.08833(16) 0.07737(13) 0.82244(12) 0.0317(5) Uani 1 1 d .
H12A H 1.0434 0.0720 0.8580 0.048 Uiso 1 1 calc R
H12B H 1.1056 0.1279 0.8185 0.048 Uiso 1 1 calc R
H12C H 1.1514 0.0498 0.8397 0.048 Uiso 1 1 calc R
C13 C 0.84058(16) -0.01587(12) 0.53820(11) 0.0281(5) Uani 1 1 d .
H13A H 0.8148 -0.0248 0.4850 0.042 Uiso 1 1 calc R
H13B H 0.8083 -0.0493 0.5673 0.042 Uiso 1 1 calc R
H13C H 0.9152 -0.0226 0.5505 0.042 Uiso 1 1 calc R
C14 C 0.87657(17) 0.13945(12) 0.50600(12) 0.0327(5) Uani 1 1 d .
H14A H 0.9510 0.1341 0.5230 0.049 Uiso 1 1 calc R
H14B H 0.8571 0.1890 0.5134 0.049 Uiso 1 1 calc R
H14C H 0.8569 0.1274 0.4531 0.049 Uiso 1 1 calc R
C15 C 0.66749(16) 0.09250(12) 0.52852(12) 0.0318(5) Uani 1 1 d .
H15A H 0.6471 0.0810 0.4755 0.048 Uiso 1 1 calc R
H15B H 0.6510 0.1426 0.5364 0.048 Uiso 1 1 calc R
H15C H 0.6304 0.0615 0.5569 0.048 Uiso 1 1 calc R
C16 C 0.77353(17) 0.27784(12) 0.66498(13) 0.0352(5) Uani 1 1 d .
H16A H 0.7905 0.3286 0.6725 0.053 Uiso 1 1 calc R
H16B H 0.7131 0.2668 0.6855 0.053 Uiso 1 1 calc R
H16C H 0.7588 0.2670 0.6117 0.053 Uiso 1 1 calc R
C17 C 0.91428(17) 0.24357(11) 0.81539(12) 0.0306(5) Uani 1 1 d .
H17A H 0.9749 0.2166 0.8401 0.046 Uiso 1 1 calc R
H17B H 0.8555 0.2303 0.8368 0.046 Uiso 1 1 calc R
H17C H 0.9277 0.2948 0.8225 0.046 Uiso 1 1 calc R
C18 C 0.99983(17) 0.24990(12) 0.67648(12) 0.0307(5) Uani 1 1 d .
H18A H 1.0066 0.3020 0.6787 0.046 Uiso 1 1 calc R
H18B H 0.9913 0.2340 0.6248 0.046 Uiso 1 1 calc R
H18C H 1.0616 0.2280 0.7066 0.046 Uiso 1 1 calc R
C19 C 0.72793(14) -0.06118(10) 0.72054(11) 0.0176(4) Uani 1 1 d .
C20 C 0.77698(14) -0.05218(10) 0.79029(10) 0.0165(4) Uani 1 1 d .
C21 C 0.82294(14) -0.09494(10) 0.85551(10) 0.0184(4) Uani 1 1 d .
C22 C 0.78605(15) -0.16315(10) 0.86528(11) 0.0217(4) Uani 1 1 d .
H22 H 0.7320 -0.1825 0.8285 0.026 Uiso 1 1 calc R
C23 C 0.82705(17) -0.20311(12) 0.92790(12) 0.0289(5) Uani 1 1 d .
H23 H 0.8005 -0.2493 0.9343 0.035 Uiso 1 1 calc R
C24 C 0.90687(18) -0.17548(13) 0.98115(11) 0.0339(6) Uani 1 1 d .
H24 H 0.9361 -0.2031 1.0236 0.041 Uiso 1 1 calc R
C25 C 0.94388(17) -0.10809(13) 0.97262(11) 0.0324(5) Uani 1 1 d .
H25 H 0.9986 -0.0894 1.0093 0.039 Uiso 1 1 calc R
C26 C 0.90154(15) -0.06719(11) 0.91053(11) 0.0245(5) Uani 1 1 d .
H26 H 0.9263 -0.0202 0.9056 0.029 Uiso 1 1 calc R
C27 C 0.70559(14) -0.11792(10) 0.66468(10) 0.0167(4) Uani 1 1 d .
C28 C 0.61997(15) -0.11404(11) 0.60611(11) 0.0224(4) Uani 1 1 d .
H28 H 0.5742 -0.0747 0.6032 0.027 Uiso 1 1 calc R
C29 C 0.60102(16) -0.16673(11) 0.55226(11) 0.0255(5) Uani 1 1 d .
H29 H 0.5416 -0.1640 0.5134 0.031 Uiso 1 1 calc R
C30 C 0.66831(16) -0.22344(11) 0.55474(11) 0.0242(5) Uani 1 1 d .
H30 H 0.6555 -0.2594 0.5175 0.029 Uiso 1 1 calc R
C31 C 0.75452(16) -0.22747(11) 0.61199(11) 0.0240(4) Uani 1 1 d .
H31 H 0.8014 -0.2660 0.6136 0.029 Uiso 1 1 calc R
C32 C 0.77233(15) -0.17536(10) 0.66681(11) 0.0209(4) Uani 1 1 d .
H32 H 0.8309 -0.1790 0.7063 0.025 Uiso 1 1 calc R
Ge1 Ge 0.732427(15) 0.041189(10) 0.745506(10) 0.01495(6) Uani 1 1 d .
Si1 Si 0.58538(4) 0.08239(3) 0.79009(3) 0.01607(12) Uani 1 1 d .
Si2 Si 0.51498(4) -0.01956(3) 0.83647(3) 0.02170(13) Uani 1 1 d .
Si3 Si 0.45461(4) 0.13506(3) 0.70022(3) 0.01934(12) Uani 1 1 d .
Si4 Si 0.64348(4) 0.16013(3) 0.89087(3) 0.01969(13) Uani 1 1 d .
Si5 Si 0.85911(4) 0.09945(3) 0.68996(3) 0.01697(12) Uani 1 1 d .
Si6 Si 1.02074(4) 0.04368(3) 0.72914(3) 0.02074(13) Uani 1 1 d .
Si7 Si 0.80904(4) 0.07808(3) 0.56075(3) 0.02116(13) Uani 1 1 d .
Si8 Si 0.88502(4) 0.22246(3) 0.71350(3) 0.02121(13) Uani 1 1 d .

loop_
_atom_site_aniso_label
_atom_site_aniso_U_11
_atom_site_aniso_U_22
_atom_site_aniso_U_33
_atom_site_aniso_U_23
_atom_site_aniso_U_13
_atom_site_aniso_U_12
C1 0.0339(13) 0.0356(13) 0.0287(12) 0.0107(10) 0.0157(10) 0.0079(10)
C2 0.0307(12) 0.0224(11) 0.0432(13) -0.0003(10) 0.0129(10) -0.0049(9)
C3 0.0249(11) 0.0326(12) 0.0345(12) 0.0057(10) 0.0130(9) -0.0015(10)
C4 0.0268(12) 0.0313(12) 0.0275(11) -0.0023(10) -0.0027(9) -0.0053(9)
C5 0.0238(11) 0.0331(12) 0.0356(12) 0.0027(10) 0.0076(9) 0.0081(10)
C6 0.0365(13) 0.0226(11) 0.0226(11) -0.0009(9) 0.0020(9) -0.0019(9)
C7 0.0387(13) 0.0351(13) 0.0265(12) -0.0033(10) 0.0119(10) 0.0020(10)
C8 0.0316(12) 0.0239(11) 0.0285(11) -0.0055(9) 0.0047(9) -0.0008(9)
C9 0.0279(12) 0.0339(12) 0.0238(11) -0.0026(9) -0.0040(9) 0.0011(10)
C10 0.0259(12) 0.0296(12) 0.0357(13) 0.0016(10) 0.0075(10) 0.0058(9)
C11 0.0248(12) 0.0413(13) 0.0315(12) -0.0013(10) 0.0132(9) -0.0005(10)
C12 0.0234(11) 0.0426(14) 0.0269(11) -0.0049(10) 0.0006(9) 0.0014(10)
C13 0.0277(12) 0.0357(12) 0.0220(11) -0.0054(9) 0.0076(9) -0.0026(10)
C14 0.0374(13) 0.0405(13) 0.0209(11) 0.0054(10) 0.0073(10) -0.0025(11)
C15 0.0250(12) 0.0442(14) 0.0248(11) -0.0015(10) 0.0018(9) 0.0014(10)
C16 0.0363(13) 0.0256(12) 0.0413(14) 0.0043(10) 0.0023(11) -0.0009(10)
C17 0.0359(13) 0.0285(12) 0.0282(11) -0.0052(9) 0.0085(10) -0.0078(10)
C18 0.0319(12) 0.0300(12) 0.0318(12) -0.0020(10) 0.0102(10) -0.0132(10)
C19 0.0146(10) 0.0175(9) 0.0208(10) 0.0008(8) 0.0043(8) 0.0013(7)
C20 0.0133(9) 0.0164(9) 0.0204(10) 0.0001(8) 0.0048(7) -0.0004(7)
C21 0.0175(10) 0.0214(10) 0.0169(9) -0.0001(8) 0.0050(8) 0.0046(8)
C22 0.0222(11) 0.0222(10) 0.0222(10) 0.0008(8) 0.0081(8) 0.0030(8)
C23 0.0359(13) 0.0262(11) 0.0289(12) 0.0084(9) 0.0166(10) 0.0101(10)
C24 0.0402(14) 0.0445(14) 0.0173(10) 0.0094(10) 0.0068(10) 0.0197(11)
C25 0.0298(12) 0.0459(14) 0.0189(11) -0.0025(10) -0.0010(9) 0.0071(11)
C26 0.0247(11) 0.0278(11) 0.0211(10) -0.0037(9) 0.0049(8) 0.0011(9)
C27 0.0175(10) 0.0166(9) 0.0164(9) 0.0008(8) 0.0045(7) -0.0021(8)
C28 0.0202(10) 0.0256(11) 0.0211(10) -0.0006(8) 0.0037(8) 0.0016(8)
C29 0.0212(11) 0.0341(12) 0.0202(10) -0.0059(9) 0.0023(8) -0.0025(9)
C30 0.0292(11) 0.0246(11) 0.0202(10) -0.0076(9) 0.0087(9) -0.0067(9)
C31 0.0266(11) 0.0214(10) 0.0253(11) 0.0003(9) 0.0086(9) 0.0040(9)
C32 0.0221(10) 0.0205(10) 0.0188(10) 0.0014(8) 0.0015(8) 0.0003(8)
Ge1 0.01511(11) 0.01469(11) 0.01534(11) 0.00003(8) 0.00389(8) -0.00016(8)
Si1 0.0163(3) 0.0168(3) 0.0154(3) -0.0004(2) 0.0041(2) 0.0005(2)
Si2 0.0219(3) 0.0205(3) 0.0252(3) 0.0027(2) 0.0107(2) -0.0005(2)
Si3 0.0180(3) 0.0202(3) 0.0187(3) -0.0006(2) 0.0014(2) 0.0013(2)
Si4 0.0205(3) 0.0216(3) 0.0165(3) -0.0022(2) 0.0027(2) 0.0018(2)
Si5 0.0158(3) 0.0194(3) 0.0158(3) -0.0002(2) 0.0036(2) -0.0022(2)
Si6 0.0161(3) 0.0258(3) 0.0204(3) -0.0012(2) 0.0042(2) -0.0006(2)
Si7 0.0198(3) 0.0278(3) 0.0160(3) 0.0002(2) 0.0040(2) -0.0016(2)
Si8 0.0218(3) 0.0196(3) 0.0222(3) 0.0000(2) 0.0044(2) -0.0056(2)

loop_
_atom_type_symbol
_atom_type_description
_atom_type_scat_dispersion_real
_atom_type_scat_dispersion_imag
_atom_type_scat_source
C C 0.0033 0.0016 'International Tables Vol C Tables 4.2.6.8 and 6.1.1.4'
H H 0.0000 0.0000 'International Tables Vol C Tables 4.2.6.8 and 6.1.1.4'
Si Si 0.0817 0.0704 'International Tables Vol C Tables 4.2.6.8 and 6.1.1.4'
Ge Ge 0.1547 1.8001 'International Tables Vol C Tables 4.2.6.8 and 6.1.1.4'

loop_
_geom_angle_atom_site_label_1
_geom_angle_atom_site_label_2
_geom_angle_atom_site_label_3
_geom_angle
C20 C19 C27 139.40(18)
C20 C19 Ge1 70.43(11)
C27 C19 Ge1 149.50(14)
C19 C20 C21 139.55(18)
C19 C20 Ge1 70.34(11)
C21 C20 Ge1 149.84(14)
C22 C21 C26 118.65(18)
C22 C21 C20 120.55(17)
C26 C21 C20 120.75(18)
C23 C22 C21 120.92(19)
C24 C23 C22 119.7(2)
C25 C24 C23 120.14(19)
C24 C25 C26 120.3(2)
C25 C26 C21 120.2(2)
C32 C27 C28 118.40(17)
C32 C27 C19 120.46(16)
C28 C27 C19 121.06(17)
C29 C28 C27 120.78(19)
C28 C29 C30 120.27(19)
C29 C30 C31 119.60(18)
C32 C31 C30 120.06(19)
C31 C32 C27 120.86(18)
C19 Ge1 C20 39.24(8)
C19 Ge1 Si1 113.88(6)
C20 Ge1 Si1 109.73(6)
C19 Ge1 Si5 109.34(6)
C20 Ge1 Si5 113.73(6)
Si1 Ge1 Si5 133.88(2)
Si3 Si1 Si4 111.49(3)
Si3 Si1 Si2 107.49(3)
Si4 Si1 Si2 107.73(3)
Si3 Si1 Ge1 115.55(3)
Si4 Si1 Ge1 108.06(3)
Si2 Si1 Ge1 106.14(3)
C1 Si2 C2 109.91(11)
C1 Si2 C3 108.22(10)
C2 Si2 C3 105.38(10)
C1 Si2 Si1 110.78(8)
C2 Si2 Si1 112.61(8)
C3 Si2 Si1 109.72(7)
C6 Si3 C5 106.91(10)
C6 Si3 C4 108.52(10)
C5 Si3 C4 109.89(10)
C6 Si3 Si1 112.38(7)
C5 Si3 Si1 109.12(7)
C4 Si3 Si1 109.96(7)
C7 Si4 C8 106.92(10)
C7 Si4 C9 107.70(10)
C8 Si4 C9 111.28(10)
C7 Si4 Si1 110.68(8)
C8 Si4 Si1 111.41(7)
C9 Si4 Si1 108.78(7)
Si8 Si5 Si7 110.47(3)
Si8 Si5 Si6 106.66(3)
Si7 Si5 Si6 106.13(4)
Si8 Si5 Ge1 116.95(3)
Si7 Si5 Ge1 105.97(3)
Si6 Si5 Ge1 110.20(3)
C12 Si6 C10 108.50(10)
C12 Si6 C11 108.13(10)
C10 Si6 C11 106.39(10)
C12 Si6 Si5 111.23(8)
C10 Si6 Si5 113.27(7)
C11 Si6 Si5 109.09(8)
C15 Si7 C13 108.83(10)
C15 Si7 C14 107.84(10)
C13 Si7 C14 107.47(10)
C15 Si7 Si5 110.24(8)
C13 Si7 Si5 110.63(7)
C14 Si7 Si5 111.72(7)
C18 Si8 C17 106.97(10)
C18 Si8 C16 107.53(11)
C17 Si8 C16 109.65(11)
C18 Si8 Si5 107.50(7)
C17 Si8 Si5 112.43(7)
C16 Si8 Si5 112.46(8)

loop_
_geom_bond_atom_site_label_1
_geom_bond_atom_site_label_2
_geom_bond_distance
C1 Si2 1.870(2)
C2 Si2 1.875(2)
C3 Si2 1.882(2)
C4 Si3 1.878(2)
C5 Si3 1.874(2)
C6 Si3 1.870(2)
C7 Si4 1.871(2)
C8 Si4 1.878(2)
C9 Si4 1.878(2)
C10 Si6 1.875(2)
C11 Si6 1.879(2)
C12 Si6 1.871(2)
C13 Si7 1.875(2)
C14 Si7 1.877(2)
C15 Si7 1.874(2)
C16 Si8 1.876(2)
C17 Si8 1.874(2)
C18 Si8 1.873(2)
C19 C20 1.322(3)
C19 C27 1.464(3)
C19 Ge1 1.9684(19)
C20 C21 1.465(3)
C20 Ge1 1.9695(18)
C21 C22 1.393(3)
C21 C26 1.394(3)
C22 C23 1.385(3)
C23 C24 1.385(3)
C24 C25 1.375(3)
C25 C26 1.392(3)
C27 C32 1.391(3)
C27 C28 1.396(3)
C28 C29 1.383(3)
C29 C30 1.384(3)
C30 C31 1.387(3)
C31 C32 1.387(3)
Ge1 Si1 2.4049(7)
Ge1 Si5 2.4102(7)
Si1 Si3 2.3510(10)
Si1 Si4 2.3553(8)
Si1 Si2 2.3636(8)
Si5 Si8 2.3547(9)
Si5 Si7 2.3631(9)
Si5 Si6 2.3653(9)

loop_
_geom_torsion_atom_site_label_1
_geom_torsion_atom_site_label_2
_geom_torsion_atom_site_label_3
_geom_torsion_atom_site_label_4
_geom_torsion
C27 C19 C20 C21 -13.0(5)
Ge1 C19 C20 C21 174.9(3)
C27 C19 C20 Ge1 172.0(3)
C19 C20 C21 C22 -27.8(4)
Ge1 C20 C21 C22 142.7(2)
C19 C20 C21 C26 154.9(2)
Ge1 C20 C21 C26 -34.7(4)
C26 C21 C22 C23 -0.7(3)
C20 C21 C22 C23 -178.07(18)
C21 C22 C23 C24 -1.0(3)
C22 C23 C24 C25 1.3(3)
C23 C24 C25 C26 0.0(3)
C24 C25 C26 C21 -1.6(3)
C22 C21 C26 C25 1.9(3)
C20 C21 C26 C25 179.35(19)
C20 C19 C27 C32 -27.8(4)
Ge1 C19 C27 C32 137.3(2)
C20 C19 C27 C28 155.4(2)
Ge1 C19 C27 C28 -39.5(4)
C32 C27 C28 C29 1.2(3)
C19 C27 C28 C29 178.01(18)
C27 C28 C29 C30 -1.5(3)
C28 C29 C30 C31 0.6(3)
C29 C30 C31 C32 0.8(3)
C30 C31 C32 C27 -1.1(3)
C28 C27 C32 C31 0.2(3)
C19 C27 C32 C31 -176.69(18)
C27 C19 Ge1 C20 -169.8(3)
C20 C19 Ge1 Si1 -92.38(11)
C27 C19 Ge1 Si1 97.8(3)
C20 C19 Ge1 Si5 104.14(11)
C27 C19 Ge1 Si5 -65.6(3)
C21 C20 Ge1 C19 -173.4(3)
C19 C20 Ge1 Si1 103.93(11)
C21 C20 Ge1 Si1 -69.5(3)
C19 C20 Ge1 Si5 -91.94(11)
C21 C20 Ge1 Si5 94.6(3)
C19 Ge1 Si1 Si3 -96.12(7)
C20 Ge1 Si1 Si3 -138.29(6)
Si5 Ge1 Si1 Si3 62.02(4)
C19 Ge1 Si1 Si4 138.22(6)
C20 Ge1 Si1 Si4 96.05(6)
Si5 Ge1 Si1 Si4 -63.63(4)
C19 Ge1 Si1 Si2 22.90(7)
C20 Ge1 Si1 Si2 -19.28(6)
Si5 Ge1 Si1 Si2 -178.96(2)
Si3 Si1 Si2 C1 -163.47(8)
Si4 Si1 Si2 C1 -43.21(8)
Ge1 Si1 Si2 C1 72.34(8)
Si3 Si1 Si2 C2 72.98(9)
Si4 Si1 Si2 C2 -166.76(8)
Ge1 Si1 Si2 C2 -51.20(9)
Si3 Si1 Si2 C3 -44.05(8)
Si4 Si1 Si2 C3 76.21(8)
Ge1 Si1 Si2 C3 -168.24(8)
Si4 Si1 Si3 C6 68.94(8)
Si2 Si1 Si3 C6 -173.22(8)
Ge1 Si1 Si3 C6 -54.94(8)
Si4 Si1 Si3 C5 -49.47(8)
Si2 Si1 Si3 C5 68.38(8)
Ge1 Si1 Si3 C5 -173.35(8)
Si4 Si1 Si3 C4 -170.07(8)
Si2 Si1 Si3 C4 -52.22(9)
Ge1 Si1 Si3 C4 66.05(8)
Si3 Si1 Si4 C7 82.59(8)
Si2 Si1 Si4 C7 -35.11(8)
Ge1 Si1 Si4 C7 -149.39(8)
Si3 Si1 Si4 C8 -36.24(8)
Si2 Si1 Si4 C8 -153.94(8)
Ge1 Si1 Si4 C8 91.78(8)
Si3 Si1 Si4 C9 -159.27(8)
Si2 Si1 Si4 C9 83.03(8)
Ge1 Si1 Si4 C9 -31.25(8)
C19 Ge1 Si5 Si8 -178.24(6)
C20 Ge1 Si5 Si8 -136.18(6)
Si1 Ge1 Si5 Si8 22.90(4)
C19 Ge1 Si5 Si7 58.15(6)
C20 Ge1 Si5 Si7 100.21(7)
Si1 Ge1 Si5 Si7 -100.71(3)
C19 Ge1 Si5 Si6 -56.25(6)
C20 Ge1 Si5 Si6 -14.19(6)
Si1 Ge1 Si5 Si6 144.89(3)
Si8 Si5 Si6 C12 45.54(9)
Si7 Si5 Si6 C12 163.35(8)
Ge1 Si5 Si6 C12 -82.35(9)
Si8 Si5 Si6 C10 168.06(8)
Si7 Si5 Si6 C10 -74.13(9)
Ge1 Si5 Si6 C10 40.17(8)
Si8 Si5 Si6 C11 -73.65(8)
Si7 Si5 Si6 C11 44.16(8)
Ge1 Si5 Si6 C11 158.46(8)
Si8 Si5 Si7 C15 -83.15(8)
Si6 Si5 Si7 C15 161.60(8)
Ge1 Si5 Si7 C15 44.43(8)
Si8 Si5 Si7 C13 156.43(8)
Si6 Si5 Si7 C13 41.18(8)
Ge1 Si5 Si7 C13 -75.99(8)
Si8 Si5 Si7 C14 36.75(9)
Si6 Si5 Si7 C14 -78.50(9)
Ge1 Si5 Si7 C14 164.33(8)
Si7 Si5 Si8 C18 -67.27(8)
Si6 Si5 Si8 C18 47.64(8)
Ge1 Si5 Si8 C18 171.45(8)
Si7 Si5 Si8 C17 175.26(8)
Si6 Si5 Si8 C17 -69.83(9)
Ge1 Si5 Si8 C17 53.98(9)
Si7 Si5 Si8 C16 50.90(9)
Si6 Si5 Si8 C16 165.81(9)
Ge1 Si5 Si8 C16 -70.37(9)

loop_
_platon_squeeze_void_nr
_platon_squeeze_void_average_x
_platon_squeeze_void_average_y
_platon_squeeze_void_average_z
_platon_squeeze_void_volume
_platon_squeeze_void_count_electrons
_platon_squeeze_void_content
1 0.072 0.162 0.454 19 0 ' '
2 0.072 0.338 0.954 19 0 ' '
3 0.174 0.546 0.420 33 0 ' '
4 0.174 0.954 0.920 32 0 ' '
5 0.244 0.587 0.177 39 0 ' '
6 0.244 0.913 0.677 39 0 ' '
7 0.278 0.380 0.438 10 0 ' '
8 0.277 0.120 0.938 10 0 ' '
9 0.755 0.087 0.323 39 0 ' '
10 0.755 0.413 0.823 39 0 ' '
11 0.723 0.882 0.061 10 0 ' '
12 0.723 0.618 0.561 10 0 ' '
13 0.827 0.047 0.080 32 0 ' '
14 0.827 0.453 0.580 32 0 ' '
15 0.928 0.662 0.046 19 0 ' '
16 0.928 0.838 0.546 19 0 ' '
